data_2204475
loop_
_publ_author_name
'Wang, Hai-Bo'
'Chen, Jia-Hui'
'Pu, Yue-Qing'
'Wang, Jin-Tang'

_publ_section_title
1-[(2,6-Dimethylphenyl)aminocarbonylmethyl]-4-{[3-(4-nitrophenyl)-1,2,4-oxadiazol-5-yl]methyl}piperazine
_journal_issue 11
_journal_name_full 'Acta Crystallographica Section E'
_journal_page_first o2041
_journal_page_last o2042
_journal_paper_doi 10.1107/S1600536804025656
_journal_volume 60
_journal_year 2004
_chemical_formula_iupac 'C23 H26 N6 O4'
_chemical_formula_moiety 'C23 H26 N6 O4'
_chemical_formula_sum 'C23 H26 N6 O4'
_chemical_formula_weight 450.50
_chemical_name_systematic
;
1-[(2,6-Dimethylphenyl)aminocarbonylmethyl]-
4-{[3-(4-nitrophenyl)-1,2,4-oxadiazol-5-yl]methyl}piperazine
;
_space_group_IT_number 14
_symmetry_cell_setting monoclinic
_symmetry_space_group_name_Hall '-P 2ybc'
_symmetry_space_group_name_H-M 'P 1 21/c 1'
_atom_sites_solution_hydrogens geom
_atom_sites_solution_primary direct
_atom_sites_solution_secondary difmap
_cell_angle_alpha 90.00
_cell_angle_beta 95.22(3)
_cell_angle_gamma 90.00
_cell_formula_units_Z 4
_cell_length_a 7.2240(14)
_cell_length_b 9.5650(19)
_cell_length_c 33.245(7)
_cell_measurement_reflns_used 25
_cell_measurement_temperature 293(2)
_cell_measurement_theta_max 12
_cell_measurement_theta_min 9
_cell_volume 2287.6(8)
_computing_cell_refinement 'CAD-4 Software'
_computing_data_collection 'CAD-4 Software (Enraf-Nonius, 1989)'
_computing_data_reduction 'XCAD4 (Harms & Wocadlo, 1995)'
_computing_molecular_graphics 'SHELXTL (Siemens, 1996)'
_computing_publication_material SHELXL97
_computing_structure_refinement 'SHELXL97 (Sheldrick, 1997)'
_computing_structure_solution 'SHELXS97 (Sheldrick, 1997)'
_diffrn_ambient_temperature 293(2)
_diffrn_measured_fraction_theta_full 0.997
_diffrn_measured_fraction_theta_max 0.997
_diffrn_measurement_device_type 'Enraf--Nonius CAD-4'
_diffrn_measurement_method \w/2\q
_diffrn_radiation_monochromator graphite
_diffrn_radiation_source 'fine-focus sealed tube'
_diffrn_radiation_type MoK\a
_diffrn_radiation_wavelength 0.71073
_diffrn_reflns_av_R_equivalents 0.0960
_diffrn_reflns_av_sigmaI/netI 0.1052
_diffrn_reflns_limit_h_max 8
_diffrn_reflns_limit_h_min 0
_diffrn_reflns_limit_k_max 11
_diffrn_reflns_limit_k_min 0
_diffrn_reflns_limit_l_max 39
_diffrn_reflns_limit_l_min -39
_diffrn_reflns_number 4833
_diffrn_reflns_theta_full 25.96
_diffrn_reflns_theta_max 25.96
_diffrn_reflns_theta_min 1.23
_diffrn_standards_decay_% 0
_diffrn_standards_interval_count 200
_diffrn_standards_interval_time 2h
_diffrn_standards_number 3
_exptl_absorpt_coefficient_mu 0.092
_exptl_absorpt_correction_type none
_exptl_crystal_colour Colourless
_exptl_crystal_density_diffrn 1.308
_exptl_crystal_density_method 'not measured'
_exptl_crystal_description Block
_exptl_crystal_F_000 952
_exptl_crystal_size_max 0.4
_exptl_crystal_size_mid 0.2
_exptl_crystal_size_min 0.1
_refine_diff_density_max 0.379
_refine_diff_density_min -0.318
_refine_ls_extinction_method none
_refine_ls_goodness_of_fit_ref 1.064
_refine_ls_hydrogen_treatment mixed
_refine_ls_matrix_type full
_refine_ls_number_parameters 298
_refine_ls_number_reflns 4466
_refine_ls_number_restraints 0
_refine_ls_restrained_S_all 1.064
_refine_ls_R_factor_all 0.1813
_refine_ls_R_factor_gt 0.0702
_refine_ls_shift/su_max 0.000
_refine_ls_shift/su_mean 0.000
_refine_ls_structure_factor_coef Fsqd
_refine_ls_weighting_details 'calc w = 1/[\s^2^(Fo^2^)+(0.1P)^2^+0.25P] where P = (Fo^2^+2Fc^2^)/3'
_refine_ls_weighting_scheme calc
_refine_ls_wR_factor_gt 0.1818
_refine_ls_wR_factor_ref 0.2286
_reflns_number_gt 1964
_reflns_number_total 4466
_reflns_threshold_expression I>2\s(I)
_cod_data_source_file cv6388.cif
_cod_data_source_block I
_cod_original_sg_symbol_H-M 'P 21/c'
_cod_database_code 2204475
_cod_database_fobs_code 2204475

loop_
_symmetry_equiv_pos_as_xyz
'x, y, z'
'-x, y+1/2, -z+1/2'
'-x, -y, -z'
'x, -y-1/2, z-1/2'

loop_
_atom_site_label
_atom_site_fract_x
_atom_site_fract_y
_atom_site_fract_z
_atom_site_U_iso_or_equiv
_atom_site_adp_type
_atom_site_calc_flag
_atom_site_refinement_flags
_atom_site_occupancy
_atom_site_type_symbol
O1 1.8788(7) 0.4733(5) 0.58690(18) 0.140(2) Uani d . 1 O
O2 1.6967(5) 0.6481(4) 0.58167(13) 0.0906(12) Uani d . 1 O
O3 1.0678(5) 0.0232(3) 0.45423(9) 0.0651(9) Uani d . 1 O
O4 0.4168(4) 0.1776(3) 0.24756(8) 0.0505(8) Uani d . 1 O
N1 1.7262(6) 0.5252(5) 0.57816(13) 0.0698(12) Uani d . 1 N
N2 1.2290(5) 0.0682(4) 0.47816(11) 0.0641(11) Uani d . 1 N
N3 1.0023(5) 0.2308(4) 0.47869(10) 0.0508(9) Uani d . 1 N
N4 0.7285(4) 0.1971(3) 0.39802(9) 0.0434(8) Uani d . 1 N
N5 0.6681(4) 0.2514(3) 0.31297(9) 0.0390(8) Uani d . 1 N
N6 0.3833(4) 0.4042(3) 0.22882(9) 0.0400(8) Uani d . 1 N
H6A 0.4340 0.4856 0.2300 0.048 Uiso calc R 1 H
C1 1.5798(6) 0.4369(5) 0.55821(13) 0.0517(11) Uani d . 1 C
C2 1.6269(6) 0.3037(5) 0.54670(13) 0.0585(12) Uani d . 1 C
H2B 1.7467 0.2696 0.5529 0.070 Uiso calc R 1 H
C3 1.4938(6) 0.2230(4) 0.52599(13) 0.0554(12) Uani d . 1 C
H3B 1.5228 0.1328 0.5183 0.067 Uiso calc R 1 H
C4 1.3156(6) 0.2749(4) 0.51642(12) 0.0468(10) Uani d . 1 C
C5 1.2699(6) 0.4067(4) 0.52980(12) 0.0517(11) Uani d . 1 C
H5A 1.1491 0.4400 0.5246 0.062 Uiso calc R 1 H
C6 1.4030(6) 0.4889(4) 0.55076(13) 0.0547(12) Uani d . 1 C
H6B 1.3735 0.5776 0.5597 0.066 Uiso calc R 1 H
C7 1.1810(6) 0.1891(4) 0.49123(12) 0.0470(10) Uani d . 1 C
C8 0.9414(6) 0.1257(4) 0.45614(12) 0.0494(11) Uani d . 1 C
C9 0.7604(6) 0.1012(5) 0.43166(12) 0.0558(12) Uani d . 1 C
H9A 0.7580 0.0062 0.4214 0.067 Uiso calc R 1 H
H9B 0.6602 0.1106 0.4490 0.067 Uiso calc R 1 H
C10 0.8804(5) 0.1926(4) 0.37181(11) 0.0451(10) Uani d . 1 C
H10A 0.8951 0.0979 0.3622 0.054 Uiso calc R 1 H
H10B 0.9955 0.2200 0.3871 0.054 Uiso calc R 1 H
C11 0.8416(5) 0.2892(4) 0.33638(12) 0.0488(11) Uani d . 1 C
H11A 0.8334 0.3846 0.3459 0.059 Uiso calc R 1 H
H11B 0.9431 0.2843 0.3192 0.059 Uiso calc R 1 H
C12 0.5178(5) 0.2560(4) 0.33946(11) 0.0442(10) Uani d . 1 C
H12A 0.4015 0.2307 0.3243 0.053 Uiso calc R 1 H
H12B 0.5057 0.3503 0.3497 0.053 Uiso calc R 1 H
C13 0.5571(5) 0.1572(4) 0.37401(12) 0.0452(10) Uani d . 1 C
H13A 0.4544 0.1584 0.3909 0.054 Uiso calc R 1 H
H13B 0.5691 0.0629 0.3638 0.054 Uiso calc R 1 H
C14 0.6330(5) 0.3456(4) 0.27838(11) 0.0418(10) Uani d . 1 C
H14A 0.7422 0.3483 0.2634 0.050 Uiso calc R 1 H
H14B 0.6116 0.4393 0.2881 0.050 Uiso calc R 1 H
C15 0.4680(5) 0.3006(4) 0.25053(11) 0.0384(9) Uani d . 1 C
C16 0.2112(5) 0.3866(4) 0.20343(12) 0.0406(10) Uani d . 1 C
C17 0.0577(6) 0.4557(5) 0.21543(14) 0.0533(12) Uani d . 1 C
C18 -0.1104(6) 0.4418(6) 0.19084(18) 0.0750(16) Uani d . 1 C
H18A -0.2169 0.4870 0.1979 0.090 Uiso calc R 1 H
C19 -0.1174(8) 0.3608(7) 0.15622(19) 0.088(2) Uani d . 1 C
H19A -0.2289 0.3524 0.1401 0.106 Uiso calc R 1 H
C20 0.0349(8) 0.2940(6) 0.14553(15) 0.0742(15) Uani d . 1 C
H20A 0.0263 0.2387 0.1224 0.089 Uiso calc R 1 H
C21 0.2053(6) 0.3065(4) 0.16861(12) 0.0497(11) Uani d . 1 C
C22 0.0681(6) 0.5409(5) 0.25327(15) 0.0664(14) Uani d . 1 C
H22A 0.1924 0.5378 0.2662 0.100 Uiso calc R 1 H
H22B -0.0165 0.5037 0.2712 0.100 Uiso calc R 1 H
H22C 0.0351 0.6360 0.2467 0.100 Uiso calc R 1 H
C23 0.3727(7) 0.2354(5) 0.15469(14) 0.0666(13) Uani d . 1 C
H23A 0.4786 0.2538 0.1735 0.100 Uiso calc R 1 H
H23B 0.3957 0.2703 0.1285 0.100 Uiso calc R 1 H
H23C 0.3511 0.1364 0.1531 0.100 Uiso calc R 1 H

loop_
_atom_site_aniso_label
_atom_site_aniso_U_11
_atom_site_aniso_U_22
_atom_site_aniso_U_33
_atom_site_aniso_U_12
_atom_site_aniso_U_13
_atom_site_aniso_U_23
O1 0.104(3) 0.085(3) 0.213(6) 0.005(3) -0.085(4) -0.002(3)
O2 0.080(3) 0.075(3) 0.119(3) -0.005(2) 0.019(2) -0.034(2)
O3 0.086(2) 0.0482(18) 0.056(2) 0.0126(17) -0.0169(18) -0.0046(15)
O4 0.0631(18) 0.0331(16) 0.0512(17) -0.0047(13) -0.0176(14) 0.0056(13)
N1 0.073(3) 0.062(3) 0.071(3) -0.004(2) -0.008(2) -0.003(2)
N2 0.075(3) 0.052(2) 0.061(2) 0.010(2) -0.020(2) -0.008(2)
N3 0.061(2) 0.050(2) 0.0400(19) 0.0067(18) -0.0028(17) 0.0016(17)
N4 0.0478(19) 0.0434(19) 0.0373(18) -0.0001(16) -0.0055(16) 0.0003(16)
N5 0.0376(18) 0.0385(18) 0.0392(17) 0.0012(14) -0.0056(15) 0.0026(15)
N6 0.0410(18) 0.0295(16) 0.0469(19) -0.0037(14) -0.0097(15) 0.0016(15)
C1 0.053(3) 0.056(3) 0.045(2) -0.003(2) -0.003(2) -0.002(2)
C2 0.058(3) 0.056(3) 0.060(3) 0.011(2) -0.007(2) 0.003(2)
C3 0.067(3) 0.041(2) 0.056(3) 0.012(2) -0.001(2) -0.003(2)
C4 0.052(3) 0.046(2) 0.041(2) 0.005(2) 0.000(2) 0.0029(19)
C5 0.057(3) 0.045(2) 0.052(3) 0.010(2) -0.001(2) -0.001(2)
C6 0.066(3) 0.043(2) 0.055(3) 0.009(2) 0.004(2) -0.003(2)
C7 0.063(3) 0.040(2) 0.037(2) 0.013(2) -0.002(2) 0.0072(19)
C8 0.067(3) 0.046(2) 0.035(2) 0.005(2) -0.002(2) 0.007(2)
C9 0.066(3) 0.055(3) 0.044(3) 0.001(2) -0.010(2) 0.005(2)
C10 0.042(2) 0.050(2) 0.040(2) -0.0038(19) -0.0110(19) -0.001(2)
C11 0.046(2) 0.050(2) 0.048(2) -0.009(2) -0.011(2) 0.003(2)
C12 0.043(2) 0.042(2) 0.046(2) 0.0051(19) -0.004(2) -0.0017(19)
C13 0.045(2) 0.047(2) 0.042(2) -0.0040(19) 0.0005(19) 0.002(2)
C14 0.045(2) 0.034(2) 0.045(2) -0.0078(18) -0.0071(19) 0.0029(18)
C15 0.044(2) 0.034(2) 0.036(2) -0.0011(18) -0.0044(18) 0.0019(18)
C16 0.037(2) 0.037(2) 0.046(2) -0.0040(18) -0.0097(18) 0.0093(19)
C17 0.044(3) 0.053(3) 0.063(3) -0.003(2) 0.003(2) 0.024(2)
C18 0.040(3) 0.098(4) 0.087(4) 0.000(3) 0.007(3) 0.039(4)
C19 0.052(3) 0.130(6) 0.078(4) -0.028(4) -0.018(3) 0.029(4)
C20 0.071(4) 0.085(4) 0.062(3) -0.030(3) -0.020(3) 0.000(3)
C21 0.059(3) 0.043(2) 0.045(2) -0.019(2) -0.007(2) 0.006(2)
C22 0.062(3) 0.064(3) 0.076(3) 0.006(2) 0.019(3) 0.006(3)
C23 0.092(4) 0.054(3) 0.053(3) 0.000(3) 0.002(3) -0.008(2)

loop_
_atom_type_symbol
_atom_type_description
_atom_type_scat_dispersion_real
_atom_type_scat_dispersion_imag
_atom_type_scat_source
C C 0.0033 0.0016 'International Tables Vol C Tables 4.2.6.8 and 6.1.1.4'
H H 0.0000 0.0000 'International Tables Vol C Tables 4.2.6.8 and 6.1.1.4'
N N 0.0061 0.0033 'International Tables Vol C Tables 4.2.6.8 and 6.1.1.4'
O O 0.0106 0.0060 'International Tables Vol C Tables 4.2.6.8 and 6.1.1.4'

loop_
_geom_angle_atom_site_label_1
_geom_angle_atom_site_label_2
_geom_angle_atom_site_label_3
_geom_angle
_geom_angle_publ_flag
C8 O3 N2 106.2(3) yes
O2 N1 O1 122.6(5) ?
O2 N1 C1 118.7(5) ?
O1 N1 C1 118.2(4) ?
C7 N2 O3 103.2(3) yes
C8 N3 C7 102.0(3) yes
C9 N4 C13 108.9(3) yes
C9 N4 C10 111.5(3) ?
C13 N4 C10 108.1(3) yes
C12 N5 C11 108.7(3) ?
C12 N5 C14 111.7(3) ?
C11 N5 C14 110.2(3) yes
C15 N6 C16 123.6(3) yes
C15 N6 H6A 118.2 ?
C16 N6 H6A 118.2 ?
C6 C1 C2 122.2(4) ?
C6 C1 N1 119.7(4) yes
C2 C1 N1 118.1(4) ?
C3 C2 C1 118.7(4) ?
C3 C2 H2B 120.7 ?
C1 C2 H2B 120.7 ?
C2 C3 C4 120.5(4) ?
C2 C3 H3B 119.7 ?
C4 C3 H3B 119.7 ?
C5 C4 C3 119.6(4) ?
C5 C4 C7 121.7(4) yes
C3 C4 C7 118.7(4) ?
C6 C5 C4 120.3(4) ?
C6 C5 H5A 119.9 ?
C4 C5 H5A 119.9 ?
C1 C6 C5 118.6(4) ?
C1 C6 H6B 120.7 ?
C5 C6 H6B 120.7 ?
N2 C7 N3 115.4(4) yes
N2 C7 C4 120.4(4) ?
N3 C7 C4 124.2(4) ?
N3 C8 O3 113.2(4) yes
N3 C8 C9 131.7(4) ?
O3 C8 C9 115.1(4) ?
N4 C9 C8 113.0(4) yes
N4 C9 H9A 109.0 ?
C8 C9 H9A 109.0 ?
N4 C9 H9B 109.0 ?
C8 C9 H9B 109.0 ?
H9A C9 H9B 107.8 ?
N4 C10 C11 110.6(3) ?
N4 C10 H10A 109.5 ?
C11 C10 H10A 109.5 ?
N4 C10 H10B 109.5 ?
C11 C10 H10B 109.5 ?
H10A C10 H10B 108.1 ?
N5 C11 C10 110.8(3) ?
N5 C11 H11A 109.5 ?
C10 C11 H11A 109.5 ?
N5 C11 H11B 109.5 ?
C10 C11 H11B 109.5 ?
H11A C11 H11B 108.1 ?
N5 C12 C13 110.2(3) ?
N5 C12 H12A 109.6 ?
C13 C12 H12A 109.6 ?
N5 C12 H12B 109.6 ?
C13 C12 H12B 109.6 ?
H12A C12 H12B 108.1 ?
N4 C13 C12 110.3(3) ?
N4 C13 H13A 109.6 ?
C12 C13 H13A 109.6 ?
N4 C13 H13B 109.6 ?
C12 C13 H13B 109.6 ?
H13A C13 H13B 108.1 ?
N5 C14 C15 112.2(3) yes
N5 C14 H14A 109.2 ?
C15 C14 H14A 109.2 ?
N5 C14 H14B 109.2 ?
C15 C14 H14B 109.2 ?
H14A C14 H14B 107.9 ?
O4 C15 N6 122.8(3) yes
O4 C15 C14 122.5(3) yes
N6 C15 C14 114.7(3) yes
C17 C16 C21 122.8(4) ?
C17 C16 N6 116.5(4) yes
C21 C16 N6 120.7(4) ?
C16 C17 C18 117.4(5) ?
C16 C17 C22 121.6(4) ?
C18 C17 C22 121.0(5) ?
C19 C18 C17 120.0(5) ?
C19 C18 H18A 120.0 ?
C17 C18 H18A 120.0 ?
C20 C19 C18 121.0(5) ?
C20 C19 H19A 119.5 ?
C18 C19 H19A 119.5 ?
C19 C20 C21 121.0(5) ?
C19 C20 H20A 119.5 ?
C21 C20 H20A 119.5 ?
C16 C21 C20 117.8(5) yes
C16 C21 C23 123.0(4) yes
C20 C21 C23 119.2(4) yes
C17 C22 H22A 109.5 ?
C17 C22 H22B 109.5 ?
H22A C22 H22B 109.5 ?
C17 C22 H22C 109.5 ?
H22A C22 H22C 109.5 ?
H22B C22 H22C 109.5 ?
C21 C23 H23A 109.5 ?
C21 C23 H23B 109.5 ?
H23A C23 H23B 109.5 ?
C21 C23 H23C 109.5 ?
H23A C23 H23C 109.5 ?
H23B C23 H23C 109.5 ?

loop_
_geom_bond_atom_site_label_1
_geom_bond_atom_site_label_2
_geom_bond_distance
_geom_bond_publ_flag
O1 N1 1.220(5) ?
O2 N1 1.203(5) ?
O3 C8 1.345(5) yes
O3 N2 1.416(5) yes
O4 C15 1.235(4) yes
N1 C1 1.464(6) ?
N2 C7 1.294(5) yes
N3 C8 1.306(5) yes
N3 C7 1.379(5) yes
N4 C9 1.449(5) yes
N4 C13 1.462(5) yes
N4 C10 1.462(5) ?
N5 C12 1.459(5) yes
N5 C11 1.460(5) ?
N5 C14 1.465(5) yes
N6 C15 1.341(4) yes
N6 C16 1.447(4) yes
N6 H6A 0.8600 ?
C1 C6 1.372(6) ?
C1 C2 1.381(6) ?
C2 C3 1.369(6) ?
C2 H2B 0.9300 ?
C3 C4 1.389(6) ?
C3 H3B 0.9300 ?
C4 C5 1.387(6) ?
C4 C7 1.474(6) yes
C5 C6 1.380(6) ?
C5 H5A 0.9300 ?
C6 H6B 0.9300 ?
C8 C9 1.494(6) yes
C9 H9A 0.9700 ?
C9 H9B 0.9700 ?
C10 C11 1.503(5) yes
C10 H10A 0.9700 ?
C10 H10B 0.9700 ?
C11 H11A 0.9700 ?
C11 H11B 0.9700 ?
C12 C13 1.495(5) ?
C12 H12A 0.9700 ?
C12 H12B 0.9700 ?
C13 H13A 0.9700 ?
C13 H13B 0.9700 ?
C14 C15 1.504(5) yes
C14 H14A 0.9700 ?
C14 H14B 0.9700 ?
C16 C17 1.381(6) ?
C16 C21 1.386(5) ?
C17 C18 1.407(6) ?
C17 C22 1.495(6) yes
C18 C19 1.385(8) ?
C18 H18A 0.9300 ?
C19 C20 1.348(8) ?
C19 H19A 0.9300 ?
C20 C21 1.395(6) ?
C20 H20A 0.9300 ?
C21 C23 1.497(6) ?
C22 H22A 0.9600 ?
C22 H22B 0.9600 ?
C22 H22C 0.9600 ?
C23 H23A 0.9600 ?
C23 H23B 0.9600 ?
C23 H23C 0.9600 ?

loop_
_geom_hbond_atom_site_label_D
_geom_hbond_atom_site_label_H
_geom_hbond_atom_site_label_A
_geom_hbond_site_symmetry_A
_geom_hbond_distance_DH
_geom_hbond_distance_HA
_geom_hbond_distance_DA
_geom_hbond_angle_DHA
_geom_hbond_publ_flag
N6 H6A O4 2_655 0.86 2.22 3.055(4) 163 yes
C3 H3B N2 . 0.93 2.48 2.798(6) 100 yes
C14 H14B O4 2_655 0.97 2.57 3.302(5) 132 yes
C22 H22A N6 . 0.96 2.32 2.809(5) 111 no
C23 H23A N6 . 0.96 2.48 2.941(6) 109 no
C10 H10A Cg 2_645 0.96 2.61 3.563(7) 166 yes

loop_
_cod_related_entry_id
_cod_related_entry_database
_cod_related_entry_code
1 ChemSpider 21130339
